data_4349270
loop_
_publ_author_name
'Brereton, Kelsey R.'
'Pitman, Catherine L.'
'Cundari, Thomas R.'
'Miller, Alexander J. M.'

_publ_section_title
;
 Solvent-Dependent Thermochemistry of an Iridium/Ruthenium H<sub>2</sub>
 Evolution Catalyst.
;
_journal_issue 22
_journal_name_full 'Inorganic chemistry'
_journal_page_first 12042
_journal_page_last 12051
_journal_paper_doi 10.1021/acs.inorgchem.6b02223
_journal_volume 55
_journal_year 2016
_chemical_formula_moiety 'C40 H40 Ir N9 Ru, 4(C F3 O3 S), C2 H3 N'
_chemical_formula_sum 'C46 H43 F12 Ir N10 O12 Ru S4'
_chemical_formula_weight 1577.41
_space_group_crystal_system triclinic
_space_group_IT_number 2
_space_group_name_Hall '-P 1'
_space_group_name_H-M_alt 'P -1'
_atom_sites_solution_hydrogens geom
_atom_sites_solution_primary iterative
_audit_creation_date 2016-06-13
_audit_creation_method
;
Olex2 1.2
(compiled 2016.02.19 svn.r3266 for OlexSys, GUI svn.r5155)
;
_cell_angle_alpha 91.6565(12)
_cell_angle_beta 103.3523(11)
_cell_angle_gamma 119.0556(10)
_cell_formula_units_Z 2
_cell_length_a 14.8260(3)
_cell_length_b 15.0728(3)
_cell_length_c 17.1738(4)
_cell_measurement_reflns_used 9360
_cell_measurement_temperature 100(2)
_cell_measurement_theta_max 66.567
_cell_measurement_theta_min 2.682
_cell_volume 3218.93(13)
_computing_molecular_graphics 'Olex2 (Dolomanov et al., 2009)'
_computing_publication_material 'Olex2 (Dolomanov et al., 2009)'
_computing_structure_refinement 'XL (Sheldrick, 2008)'
_computing_structure_solution 'olex2.solve (Bourhis et al., 2015)'
_diffrn_ambient_temperature 100.15
_diffrn_measured_fraction_theta_full 0.968
_diffrn_measured_fraction_theta_max 0.968
_diffrn_measurement_device_type 'Bruker APEX-II CCD'
_diffrn_measurement_method '\f and \w scans'
_diffrn_radiation_type CuK\a
_diffrn_radiation_wavelength 1.54178
_diffrn_reflns_av_R_equivalents 0.0355
_diffrn_reflns_av_unetI/netI 0.0340
_diffrn_reflns_Laue_measured_fraction_full 0.968
_diffrn_reflns_Laue_measured_fraction_max 0.968
_diffrn_reflns_limit_h_max 17
_diffrn_reflns_limit_h_min -17
_diffrn_reflns_limit_k_max 17
_diffrn_reflns_limit_k_min -17
_diffrn_reflns_limit_l_max 20
_diffrn_reflns_limit_l_min -20
_diffrn_reflns_number 35171
_diffrn_reflns_point_group_measured_fraction_full 0.968
_diffrn_reflns_point_group_measured_fraction_max 0.968
_diffrn_reflns_theta_full 66.590
_diffrn_reflns_theta_max 66.590
_diffrn_reflns_theta_min 2.681
_diffrn_standards_number 0
_exptl_absorpt_coefficient_mu 7.909
_exptl_absorpt_correction_T_max 0.6758
_exptl_absorpt_correction_T_min 0.2359
_exptl_absorpt_correction_type multi-scan
_exptl_absorpt_process_details
;
SADABS-2014/5 (Bruker,2014/5) was used for absorption correction.
wR2(int) was 0.0762 before and 0.0467 after correction.
The Ratio of minimum to maximum transmission is 0.3491.
The \l/2 correction factor is 0.00150.
;
_exptl_crystal_colour green
_exptl_crystal_colour_primary green
_exptl_crystal_density_diffrn 1.627
_exptl_crystal_description plate
_exptl_crystal_F_000 1556
_exptl_crystal_size_max 0.324
_exptl_crystal_size_mid 0.163
_exptl_crystal_size_min 0.092
_refine_diff_density_max 1.322
_refine_diff_density_min -0.920
_refine_diff_density_rms 0.107
_refine_ls_extinction_method none
_refine_ls_goodness_of_fit_ref 1.045
_refine_ls_hydrogen_treatment constr
_refine_ls_matrix_type full
_refine_ls_number_parameters 820
_refine_ls_number_reflns 11013
_refine_ls_number_restraints 228
_refine_ls_restrained_S_all 1.052
_refine_ls_R_factor_all 0.0413
_refine_ls_R_factor_gt 0.0383
_refine_ls_shift/su_max 0.001
_refine_ls_shift/su_mean 0.000
_refine_ls_structure_factor_coef Fsqd
_refine_ls_weighting_details 'w=1/[\s^2^(Fo^2^)+(0.0502P)^2^+9.0378P] where P=(Fo^2^+2Fc^2^)/3'
_refine_ls_weighting_scheme calc
_refine_ls_wR_factor_gt 0.0999
_refine_ls_wR_factor_ref 0.1018
_reflns_Friedel_coverage 0.000
_reflns_number_gt 10115
_reflns_number_total 11013
_reflns_threshold_expression 'I > 2\s(I)'
_cod_data_source_file ic6b02223_si_002.cif
_cod_data_source_block x1603010
_cod_original_cell_volume 3218.93(12)
_cod_database_code 4349270
_shelx_space_group_comment
;
The symmetry employed for this shelxl refinement is uniquely defined
by the following loop, which should always be used as a source of
symmetry information in preference to the above space-group names.
They are only intended as comments.
;
_shelx_estimated_absorpt_t_max 0.530
_shelx_estimated_absorpt_t_min 0.184
_olex2_refinement_description
;
1. Fixed Uiso
 At 1.2 times of:
  All C(H) groups
 At 1.5 times of:
  All C(H,H,H) groups
2. Rigid body (RIGU) restrains
 S103, C96, O97, O98, O99, F100, F101, F102, S8AA, C96A, O97A, O98A, O104, F1,
 F2, F105
 with sigma for 1-2 distances of 0.004 and sigma for 1-3 distances of 0.004
 S76, C80, O77, O78, O79, F81, F82, F83
 with sigma for 1-2 distances of 0.004 and sigma for 1-3 distances of 0.004
 S1, C69, O70, O71, O72, F73, F74, F75
 with sigma for 1-2 distances of 0.004 and sigma for 1-3 distances of 0.004
3. Others
 Sof(S8AA)=Sof(C96A)=Sof(O97A)=Sof(O98A)=Sof(O104)=Sof(F1)=Sof(F2)=Sof(F105)=1-
 FVAR(1)
 Sof(S103)=Sof(C96)=Sof(O97)=Sof(O98)=Sof(O99)=Sof(F100)=Sof(F101)=Sof(F102)=
 FVAR(1)
 Sof(S76)=Sof(C80)=Sof(O77)=Sof(O78)=Sof(O79)=Sof(F81)=Sof(F82)=Sof(F83)=1-
 FVAR(2)
 Sof(S1)=Sof(C69)=Sof(O70)=Sof(O71)=Sof(O72)=Sof(F73)=Sof(F74)=Sof(F75)=FVAR(2)
4.a Free rotating group:
 S1(C69,O70,O71,O72,F73,F74,F75), S76(C80,O77,O78,O79,F81,F82,F83), S103(C96,
 O97,O98,O99,F100,F101,F102), S8AA(C96A,O97A,O98A,O104,F1,F2,F105), S52(F57,F58,
 F59,O53,O54,O55,C56), S60(F65,F66,F67,O61,O62,O63,C64)
4.b Aromatic/amide H refined with riding coordinates:
 C17(H17), C18(H18), C19(H19), C24(H24), C25(H25), C26(H26), C29(H29),
 C30(H30), C31(H31), C32(H32), C35(H35), C36(H36), C37(H37), C38(H38), C41(H41),
  C42(H42), C43(H43), C44(H44), C47(H47), C48(H48), C49(H49), C50(H50)
4.c Idealised Me refined as rotating group:
 C3AA(H3AA,H3AB,H3AC), C9(H9A,H9B,H9C), C10(H10A,H10B,H10C), C11(H11A,H11B,
 H11C), C12(H12A,H12B,H12C), C15(H15A,H15B,H15C), C108(H10D,H10E,H10F)
;
_shelx_shelxl_version_number 2014/7
_olex2_submission_special_instructions 'No special instructions were received'

loop_
_space_group_symop_operation_xyz
'x, y, z'
'-x, -y, -z'

loop_
_atom_site_label
_atom_site_type_symbol
_atom_site_fract_x
_atom_site_fract_y
_atom_site_fract_z
_atom_site_U_iso_or_equiv
_atom_site_adp_type
_atom_site_occupancy
_atom_site_site_symmetry_order
_atom_site_calc_flag
_atom_site_refinement_flags_posn
_atom_site_refinement_flags_adp
_atom_site_refinement_flags_occupancy
_atom_site_disorder_assembly
_atom_site_disorder_group
Ir1 Ir 0.18956(2) 1.14919(2) 0.75622(2) 0.02819(7) Uani 1 1 d . . . . .
Ru2 Ru 0.19615(3) 0.78106(2) 0.76028(2) 0.03347(10) Uani 1 1 d . . . . .
N13 N 0.2889(3) 1.2163(3) 0.6829(2) 0.0333(8) Uani 1 1 d . . . . .
N16 N 0.1154(3) 1.0010(3) 0.6843(2) 0.0273(7) Uani 1 1 d . . . . .
N20 N 0.1193(3) 0.8448(3) 0.6848(2) 0.0309(8) Uani 1 1 d . . . . .
N23 N 0.2943(3) 1.0932(3) 0.8062(2) 0.0290(8) Uani 1 1 d . . . . .
N27 N 0.2950(3) 0.9349(3) 0.8086(2) 0.0328(8) Uani 1 1 d . . . . .
N28 N 0.0863(3) 0.7518(3) 0.8260(3) 0.0398(9) Uani 1 1 d . . . . .
N39 N 0.0828(3) 0.6304(3) 0.7088(3) 0.0370(9) Uani 1 1 d . . . . .
N40 N 0.2809(3) 0.7306(3) 0.8406(3) 0.0468(11) Uani 1 1 d . . . . .
N51 N 0.3042(4) 0.7866(3) 0.7006(3) 0.0518(12) Uani 1 1 d . . . . .
C0AA C 0.1079(4) 1.1432(4) 0.8471(3) 0.0351(10) Uani 1 1 d . . . . .
C1AA C 0.2067(4) 1.2396(4) 0.8646(3) 0.0401(11) Uani 1 1 d . . . . .
C2AA C 0.0421(4) 1.1387(4) 0.7697(3) 0.0321(9) Uani 1 1 d . . . . .
C3AA C 0.0729(5) 1.0651(5) 0.9029(3) 0.0476(13) Uani 1 1 d . . . . .
H3AA H 0.0173 0.9977 0.8707 0.071 Uiso 1 1 calc GR . . . .
H3AB H 0.0440 1.0863 0.9408 0.071 Uiso 1 1 calc GR . . . .
H3AC H 0.1348 1.0606 0.9333 0.071 Uiso 1 1 calc GR . . . .
C4AA C 0.2027(4) 1.2926(3) 0.7975(3) 0.0404(11) Uani 1 1 d . . . . .
C6AA C 0.1011(4) 1.2296(4) 0.7383(3) 0.0372(10) Uani 1 1 d . . . . .
C9 C 0.2944(5) 1.2787(5) 0.9424(4) 0.0596(16) Uani 1 1 d . . . . .
H9A H 0.3000 1.2210 0.9629 0.089 Uiso 1 1 calc GR . . . .
H9B H 0.2781 1.3121 0.9824 0.089 Uiso 1 1 calc GR . . . .
H9C H 0.3627 1.3285 0.9329 0.089 Uiso 1 1 calc GR . . . .
C10 C 0.2877(5) 1.3983(4) 0.7903(4) 0.0595(16) Uani 1 1 d . . . . .
H10A H 0.3585 1.4121 0.8222 0.089 Uiso 1 1 calc GR . . . .
H10B H 0.2731 1.4500 0.8107 0.089 Uiso 1 1 calc GR . . . .
H10C H 0.2868 1.4015 0.7332 0.089 Uiso 1 1 calc GR . . . .
C11 C 0.0606(5) 1.2587(5) 0.6607(4) 0.0539(14) Uani 1 1 d . . . . .
H11A H 0.1195 1.2952 0.6361 0.081 Uiso 1 1 calc GR . . . .
H11B H 0.0329 1.3035 0.6721 0.081 Uiso 1 1 calc GR . . . .
H11C H 0.0028 1.1964 0.6231 0.081 Uiso 1 1 calc GR . . . .
C12 C -0.0712(4) 1.0553(4) 0.7302(3) 0.0423(11) Uani 1 1 d . . . . .
H12A H -0.0844 1.0471 0.6712 0.063 Uiso 1 1 calc GR . . . .
H12B H -0.1207 1.0737 0.7451 0.063 Uiso 1 1 calc GR . . . .
H12C H -0.0828 0.9906 0.7485 0.063 Uiso 1 1 calc GR . . . .
C14 C 0.3500(4) 1.2686(4) 0.6530(3) 0.0394(11) Uani 1 1 d . . . . .
C15 C 0.4322(5) 1.3404(5) 0.6176(4) 0.0602(16) Uani 1 1 d . . . . .
H15A H 0.4213 1.3080 0.5633 0.090 Uiso 1 1 calc GR . . . .
H15B H 0.5035 1.3587 0.6520 0.090 Uiso 1 1 calc GR . . . .
H15C H 0.4271 1.4026 0.6136 0.090 Uiso 1 1 calc GR . . . .
C17 C 0.0326(4) 0.9596(4) 0.6165(3) 0.0338(10) Uani 1 1 d . . . . .
H17 H 0.0026 0.9991 0.5931 0.041 Uiso 1 1 calc R . . . .
C18 C -0.0088(4) 0.8591(4) 0.5810(3) 0.0377(11) Uani 1 1 d . . . . .
H18 H -0.0665 0.8294 0.5325 0.045 Uiso 1 1 calc R . . . .
C19 C 0.0349(4) 0.8023(4) 0.6168(3) 0.0350(10) Uani 1 1 d . . . . .
H19 H 0.0055 0.7327 0.5935 0.042 Uiso 1 1 calc R . . . .
C21 C 0.1556(3) 0.9433(3) 0.7142(3) 0.0298(9) Uani 1 1 d . . . . .
C22 C 0.2524(3) 0.9930(3) 0.7814(3) 0.0284(9) Uani 1 1 d . . . . .
C24 C 0.3933(4) 1.1441(4) 0.8593(3) 0.0349(10) Uani 1 1 d . . . . .
H24 H 0.4264 1.2158 0.8778 0.042 Uiso 1 1 calc R . . . .
C25 C 0.4467(4) 1.0922(4) 0.8866(3) 0.0391(11) Uani 1 1 d . . . . .
H25 H 0.5180 1.1283 0.9214 0.047 Uiso 1 1 calc R . . . .
C26 C 0.3944(4) 0.9865(4) 0.8626(3) 0.0381(11) Uani 1 1 d . . . . .
H26 H 0.4286 0.9496 0.8842 0.046 Uiso 1 1 calc R . . . .
C29 C 0.0952(4) 0.8155(4) 0.8857(3) 0.0455(12) Uani 1 1 d . . . . .
H29 H 0.1558 0.8833 0.8997 0.055 Uiso 1 1 calc R . . . .
C30 C 0.0197(5) 0.7872(5) 0.9283(4) 0.0534(14) Uani 1 1 d . . . . .
H30 H 0.0295 0.8344 0.9717 0.064 Uiso 1 1 calc R . . . .
C31 C -0.0690(5) 0.6911(5) 0.9077(4) 0.0550(15) Uani 1 1 d . . . . .
H31 H -0.1218 0.6706 0.9363 0.066 Uiso 1 1 calc R . . . .
C32 C -0.0808(4) 0.6237(5) 0.8441(4) 0.0505(14) Uani 1 1 d . . . . .
H32 H -0.1423 0.5565 0.8288 0.061 Uiso 1 1 calc R . . . .
C33 C -0.0029(4) 0.6542(4) 0.8031(3) 0.0415(11) Uani 1 1 d . . . . .
C34 C -0.0048(4) 0.5875(4) 0.7379(3) 0.0420(12) Uani 1 1 d . . . . .
C35 C -0.0868(5) 0.4874(4) 0.7081(4) 0.0524(14) Uani 1 1 d . . . . .
H35 H -0.1476 0.4583 0.7287 0.063 Uiso 1 1 calc R . . . .
C36 C -0.0798(5) 0.4302(4) 0.6485(4) 0.0599(16) Uani 1 1 d . . . . .
H36 H -0.1357 0.3610 0.6280 0.072 Uiso 1 1 calc R . . . .
C37 C 0.0081(5) 0.4730(4) 0.6184(4) 0.0537(14) Uani 1 1 d . . . . .
H37 H 0.0135 0.4345 0.5768 0.064 Uiso 1 1 calc R . . . .
C38 C 0.0883(4) 0.5734(4) 0.6504(3) 0.0444(12) Uani 1 1 d . . . . .
H38 H 0.1496 0.6033 0.6304 0.053 Uiso 1 1 calc R . . . .
C41 C 0.2701(5) 0.7113(4) 0.9145(4) 0.0570(15) Uani 1 1 d . . . . .
H41 H 0.2243 0.7274 0.9347 0.068 Uiso 1 1 calc R . . . .
C42 C 0.3232(5) 0.6686(5) 0.9636(5) 0.069(2) Uani 1 1 d . . . . .
H42 H 0.3137 0.6552 1.0157 0.083 Uiso 1 1 calc R . . . .
C43 C 0.3903(6) 0.6467(5) 0.9331(6) 0.075(2) Uani 1 1 d . . . . .
H43 H 0.4257 0.6152 0.9635 0.090 Uiso 1 1 calc R . . . .
C44 C 0.4053(5) 0.6697(4) 0.8608(6) 0.070(2) Uani 1 1 d . . . . .
H44 H 0.4533 0.6569 0.8409 0.084 Uiso 1 1 calc R . . . .
C45 C 0.3508(4) 0.7124(4) 0.8147(4) 0.0534(15) Uani 1 1 d . . . . .
C46 C 0.3654(4) 0.7451(4) 0.7363(5) 0.0587(17) Uani 1 1 d . . . . .
C47 C 0.4356(6) 0.7375(6) 0.6998(6) 0.087(3) Uani 1 1 d . . . . .
H47 H 0.4773 0.7086 0.7245 0.105 Uiso 1 1 calc R . . . .
C48 C 0.4446(7) 0.7722(8) 0.6269(6) 0.095(3) Uani 1 1 d . . . . .
H48 H 0.4908 0.7656 0.6001 0.114 Uiso 1 1 calc R . . . .
C49 C 0.3858(6) 0.8164(6) 0.5937(6) 0.084(2) Uani 1 1 d . . . . .
H49 H 0.3924 0.8426 0.5444 0.101 Uiso 1 1 calc R . . . .
C50 C 0.3174(6) 0.8222(5) 0.6326(5) 0.068(2) Uani 1 1 d . . . . .
H50 H 0.2777 0.8535 0.6094 0.082 Uiso 1 1 calc R . . . .
S1 S 0.2326(2) 0.0031(3) 0.5126(2) 0.0530(11) Uani 0.618(5) 1 d . U P A 1
C69 C 0.3490(2) 0.0627(3) 0.47271(18) 0.058(2) Uani 0.618(5) 1 d G U P A 1
O70 O 0.1809(3) 0.0629(4) 0.4870(3) 0.090(3) Uani 0.618(5) 1 d G U P A 1
O71 O 0.2805(4) 0.0236(4) 0.59986(18) 0.046(2) Uani 0.618(5) 1 d G U P A 1
O72 O 0.1780(3) -0.1012(2) 0.4748(3) 0.078(2) Uani 0.618(5) 1 d G U P A 1
F73 F 0.4099(3) 0.1634(3) 0.4995(3) 0.087(2) Uani 0.618(5) 1 d G U P A 1
F74 F 0.4091(3) 0.0201(4) 0.4933(3) 0.070(2) Uani 0.618(5) 1 d G U P A 1
F75 F 0.3173(3) 0.0494(4) 0.39216(18) 0.072(2) Uani 0.618(5) 1 d G U P A 1
S76 S 0.2601(4) 1.0319(3) 0.5136(3) 0.0361(12) Uani 0.382(5) 1 d . U P A 2
C80 C 0.2807(4) 0.9456(4) 0.4504(3) 0.068(3) Uani 0.382(5) 1 d G U P A 2
O77 O 0.1513(4) 1.0056(5) 0.4730(5) 0.046(3) Uani 0.382(5) 1 d G U P A 2
O78 O 0.3431(5) 1.1328(3) 0.5077(4) 0.065(3) Uani 0.382(5) 1 d G U P A 2
O79 O 0.2753(6) 1.0007(5) 0.5921(3) 0.028(2) Uani 0.382(5) 1 d G U P A 2
F81 F 0.3790(5) 0.9582(6) 0.4786(4) 0.069(3) Uani 0.382(5) 1 d G U P A 2
F82 F 0.2101(6) 0.8464(4) 0.4479(5) 0.091(3) Uani 0.382(5) 1 d G U P A 2
F83 F 0.2699(7) 0.9626(7) 0.3736(3) 0.110(5) Uani 0.382(5) 1 d G U P A 2
S103 S 0.37185(18) 0.53940(16) 0.15653(15) 0.0424(8) Uani 0.501(5) 1 d . U P B 3
C96 C 0.3992(3) 0.4324(2) 0.1686(2) 0.051(2) Uani 0.501(5) 1 d G U P B 3
O97 O 0.2917(3) 0.5030(4) 0.0786(2) 0.066(3) Uani 0.501(5) 1 d G U P B 3
O98 O 0.4760(3) 0.6251(2) 0.1586(3) 0.057(3) Uani 0.501(5) 1 d G U P B 3
O99 O 0.3339(4) 0.5441(3) 0.2260(2) 0.065(2) Uani 0.501(5) 1 d G U P B 3
F100 F 0.4730(5) 0.4514(5) 0.2385(3) 0.056(3) Uani 0.501(5) 1 d G U P B 3
F101 F 0.3108(5) 0.3441(2) 0.1681(4) 0.070(3) Uani 0.501(5) 1 d G U P B 3
F102 F 0.4358(4) 0.4153(4) 0.1089(3) 0.075(2) Uani 0.501(5) 1 d G U P B 3
S8AA S 0.4107(2) 0.5198(2) 0.12164(17) 0.0569(10) Uani 0.499(5) 1 d . U P B 4
C96A C 0.3856(4) 0.4365(4) 0.2005(3) 0.055(3) Uani 0.499(5) 1 d G U P B 4
O97A O 0.4809(5) 0.6215(2) 0.1695(3) 0.071(4) Uani 0.499(5) 1 d G U P B 4
O98A O 0.3037(3) 0.4973(6) 0.0794(3) 0.093(5) Uani 0.499(5) 1 d G U P B 4
O104 O 0.4601(4) 0.4828(4) 0.0765(3) 0.078(3) Uani 0.499(5) 1 d G U P B 4
F1 F 0.3208(7) 0.3369(3) 0.1679(5) 0.111(5) Uani 0.499(5) 1 d G U P B 4
F2 F 0.4767(6) 0.4461(7) 0.2472(4) 0.089(4) Uani 0.499(5) 1 d G U P B 4
F105 F 0.3391(5) 0.4590(5) 0.2499(3) 0.070(2) Uani 0.499(5) 1 d G U P B 4
S52 S 0.22363(10) 0.43795(9) 0.52919(7) 0.0548(4) Uani 1 1 d . . . . .
F57 F 0.2761(3) 0.4728(3) 0.39075(13) 0.118(2) Uani 1 1 d G . . . .
F58 F 0.3142(2) 0.60913(16) 0.4669(2) 0.116(2) Uani 1 1 d G . . . .
F59 F 0.41200(15) 0.5396(3) 0.4970(2) 0.163(3) Uani 1 1 d G . . . .
O53 O 0.2751(2) 0.50140(17) 0.60850(8) 0.099(2) Uani 1 1 d G . . . .
O54 O 0.2318(2) 0.34652(13) 0.52206(16) 0.0727(13) Uani 1 1 d G . . . .
O55 O 0.12060(11) 0.42539(19) 0.48788(14) 0.0627(11) Uani 1 1 d G . . . .
C56 C 0.31071(16) 0.51879(18) 0.46803(14) 0.089(3) Uani 1 1 d G . . . .
S60 S 0.33874(8) 0.02104(8) 0.05441(6) 0.0411(3) Uani 1 1 d . . . . .
F65 F 0.18217(15) -0.0084(2) 0.11946(16) 0.0947(15) Uani 1 1 d G . . . .
F66 F 0.3349(2) 0.0453(2) 0.20727(8) 0.1004(15) Uani 1 1 d G . . . .
F67 F 0.3070(2) 0.15013(17) 0.13710(16) 0.0937(14) Uani 1 1 d G . . . .
O61 O 0.45239(8) 0.09586(14) 0.08108(12) 0.0604(11) Uani 1 1 d G . . . .
O62 O 0.27877(16) 0.03485(18) -0.01870(8) 0.0530(9) Uani 1 1 d G . . . .
O63 O 0.31044(19) -0.08418(10) 0.06101(13) 0.0685(12) Uani 1 1 d G . . . .
C64 C 0.28829(15) 0.05352(15) 0.13330(10) 0.0620(16) Uani 1 1 d G . . . .
N106 N 0.1008(5) 0.1914(5) 0.2592(4) 0.0660(14) Uani 1 1 d . . . . .
C107 C 0.1852(6) 0.2248(5) 0.2996(4) 0.0596(15) Uani 1 1 d . . . . .
C108 C 0.2907(7) 0.2612(9) 0.3550(7) 0.112(3) Uani 1 1 d . . . . .
H10D H 0.3211 0.2208 0.3391 0.168 Uiso 1 1 calc GR . . . .
H10E H 0.2845 0.2534 0.4103 0.168 Uiso 1 1 calc GR . . . .
H10F H 0.3379 0.3339 0.3530 0.168 Uiso 1 1 calc GR . . . .

loop_
_atom_site_aniso_label
_atom_site_aniso_U_11
_atom_site_aniso_U_22
_atom_site_aniso_U_33
_atom_site_aniso_U_23
_atom_site_aniso_U_13
_atom_site_aniso_U_12
Ir1 0.02849(11) 0.02591(11) 0.03030(11) 0.00588(7) 0.00967(8) 0.01319(8)
Ru2 0.02685(18) 0.02486(17) 0.0519(2) 0.01182(15) 0.01746(16) 0.01245(14)
N13 0.034(2) 0.0273(19) 0.035(2) 0.0089(16) 0.0123(17) 0.0112(17)
N16 0.0281(18) 0.0243(17) 0.0285(18) 0.0037(14) 0.0114(15) 0.0111(15)
N20 0.0307(19) 0.0268(18) 0.036(2) 0.0052(15) 0.0172(16) 0.0116(16)
N23 0.0242(18) 0.0281(19) 0.036(2) 0.0092(15) 0.0136(15) 0.0120(15)
N27 0.0263(19) 0.0276(19) 0.048(2) 0.0140(16) 0.0186(17) 0.0126(16)
N28 0.031(2) 0.043(2) 0.050(2) 0.022(2) 0.0158(18) 0.0197(19)
N39 0.031(2) 0.0281(19) 0.053(2) 0.0115(18) 0.0129(18) 0.0150(17)
N40 0.028(2) 0.025(2) 0.078(3) 0.009(2) 0.009(2) 0.0095(17)
N51 0.046(3) 0.031(2) 0.087(4) 0.009(2) 0.036(3) 0.018(2)
C0AA 0.049(3) 0.044(3) 0.029(2) 0.0054(19) 0.021(2) 0.032(2)
C1AA 0.037(3) 0.045(3) 0.039(3) -0.005(2) 0.010(2) 0.022(2)
C2AA 0.034(2) 0.036(2) 0.032(2) 0.0067(19) 0.0112(19) 0.021(2)
C3AA 0.054(3) 0.069(4) 0.043(3) 0.022(3) 0.025(2) 0.042(3)
C4AA 0.038(3) 0.023(2) 0.062(3) 0.001(2) 0.018(2) 0.016(2)
C6AA 0.040(3) 0.031(2) 0.046(3) 0.007(2) 0.015(2) 0.021(2)
C9 0.047(3) 0.078(4) 0.043(3) -0.015(3) 0.004(3) 0.028(3)
C10 0.054(3) 0.031(3) 0.088(5) 0.000(3) 0.027(3) 0.015(3)
C11 0.055(3) 0.056(3) 0.066(4) 0.031(3) 0.024(3) 0.036(3)
C12 0.033(3) 0.047(3) 0.045(3) 0.005(2) 0.015(2) 0.017(2)
C14 0.040(3) 0.038(3) 0.035(2) 0.010(2) 0.011(2) 0.015(2)
C15 0.051(3) 0.065(4) 0.046(3) 0.019(3) 0.020(3) 0.012(3)
C17 0.034(2) 0.037(2) 0.032(2) 0.0110(19) 0.0158(19) 0.016(2)
C18 0.035(2) 0.038(3) 0.034(2) 0.004(2) 0.013(2) 0.012(2)
C19 0.033(2) 0.029(2) 0.039(3) 0.0020(19) 0.015(2) 0.010(2)
C21 0.027(2) 0.029(2) 0.036(2) 0.0102(18) 0.0165(18) 0.0131(19)
C22 0.023(2) 0.026(2) 0.038(2) 0.0081(18) 0.0145(18) 0.0111(18)
C24 0.028(2) 0.030(2) 0.041(3) 0.0074(19) 0.012(2) 0.0093(19)
C25 0.025(2) 0.036(3) 0.050(3) 0.012(2) 0.012(2) 0.010(2)
C26 0.026(2) 0.036(3) 0.054(3) 0.018(2) 0.016(2) 0.015(2)
C29 0.045(3) 0.052(3) 0.044(3) 0.011(2) 0.016(2) 0.025(3)
C30 0.049(3) 0.064(4) 0.054(3) 0.020(3) 0.024(3) 0.029(3)
C31 0.047(3) 0.069(4) 0.063(4) 0.031(3) 0.029(3) 0.032(3)
C32 0.038(3) 0.052(3) 0.067(4) 0.025(3) 0.022(3) 0.023(3)
C33 0.032(2) 0.037(3) 0.055(3) 0.019(2) 0.014(2) 0.016(2)
C34 0.032(2) 0.039(3) 0.059(3) 0.023(2) 0.016(2) 0.019(2)
C35 0.040(3) 0.038(3) 0.069(4) 0.018(3) 0.017(3) 0.011(2)
C36 0.045(3) 0.033(3) 0.083(4) 0.015(3) 0.005(3) 0.011(3)
C37 0.062(4) 0.041(3) 0.064(4) 0.010(3) 0.008(3) 0.035(3)
C38 0.039(3) 0.037(3) 0.060(3) 0.009(2) 0.010(2) 0.022(2)
C41 0.044(3) 0.046(3) 0.070(4) 0.023(3) 0.009(3) 0.017(3)
C42 0.045(3) 0.038(3) 0.099(5) 0.021(3) -0.003(3) 0.012(3)
C43 0.054(4) 0.032(3) 0.106(6) 0.005(3) -0.018(4) 0.016(3)
C44 0.038(3) 0.033(3) 0.123(7) -0.010(4) -0.007(4) 0.020(3)
C45 0.034(3) 0.026(2) 0.087(4) -0.003(3) 0.002(3) 0.012(2)
C46 0.035(3) 0.038(3) 0.101(5) -0.013(3) 0.016(3) 0.019(2)
C47 0.047(4) 0.078(5) 0.133(8) -0.029(5) 0.013(4) 0.036(4)
C48 0.069(5) 0.115(7) 0.113(7) -0.017(6) 0.044(5) 0.050(5)
C49 0.075(5) 0.071(5) 0.124(7) 0.013(4) 0.068(5) 0.033(4)
C50 0.075(4) 0.046(3) 0.113(6) 0.027(4) 0.068(4) 0.034(3)
S1 0.0370(17) 0.087(3) 0.0434(16) 0.0256(15) 0.0195(12) 0.0331(17)
C69 0.046(4) 0.084(5) 0.050(4) 0.024(4) 0.024(3) 0.033(4)
O70 0.092(6) 0.163(9) 0.074(6) 0.058(6) 0.045(5) 0.097(7)
O71 0.047(5) 0.065(5) 0.048(3) 0.023(3) 0.024(3) 0.039(4)
O72 0.057(4) 0.101(5) 0.047(4) 0.013(3) 0.013(3) 0.018(4)
F73 0.083(5) 0.084(4) 0.077(4) 0.020(3) 0.033(4) 0.023(3)
F74 0.054(3) 0.122(6) 0.063(4) 0.029(4) 0.032(3) 0.058(4)
F75 0.055(3) 0.125(6) 0.044(3) 0.032(3) 0.029(2) 0.044(4)
S76 0.038(2) 0.043(2) 0.034(2) 0.0083(15) 0.0094(16) 0.026(2)
C80 0.065(6) 0.116(8) 0.045(5) -0.017(5) -0.002(5) 0.071(6)
O77 0.040(4) 0.081(7) 0.038(5) 0.013(5) 0.013(4) 0.046(5)
O78 0.056(6) 0.072(6) 0.075(7) 0.031(5) 0.028(5) 0.032(5)
O79 0.030(6) 0.026(4) 0.034(4) 0.005(3) 0.012(4) 0.017(4)
F81 0.070(6) 0.106(8) 0.061(6) 0.002(6) 0.015(4) 0.070(6)
F82 0.075(6) 0.109(7) 0.095(7) -0.032(5) 0.000(5) 0.062(5)
F83 0.134(10) 0.222(13) 0.051(5) 0.009(6) 0.018(5) 0.151(11)
S103 0.0307(13) 0.0370(13) 0.0563(17) 0.0122(11) 0.0114(11) 0.0148(11)
C96 0.038(5) 0.030(4) 0.065(5) 0.004(4) -0.004(4) 0.010(4)
O97 0.040(5) 0.073(9) 0.067(6) 0.031(5) 0.008(4) 0.016(6)
O98 0.038(6) 0.034(5) 0.089(7) 0.020(5) 0.020(5) 0.011(4)
O99 0.045(4) 0.065(5) 0.074(5) 0.004(4) 0.024(4) 0.018(4)
F100 0.044(5) 0.044(5) 0.070(5) 0.010(4) -0.009(4) 0.026(4)
F101 0.044(4) 0.023(4) 0.114(8) 0.026(4) -0.009(4) 0.007(3)
F102 0.060(4) 0.074(5) 0.081(5) -0.014(4) -0.003(3) 0.038(4)
S8AA 0.0418(16) 0.0442(16) 0.0633(19) 0.0176(13) 0.0110(13) 0.0071(13)
C96A 0.058(6) 0.047(6) 0.070(6) 0.019(4) 0.027(5) 0.029(5)
O97A 0.057(8) 0.042(6) 0.098(8) 0.014(5) 0.019(6) 0.015(5)
O98A 0.063(6) 0.073(9) 0.109(10) 0.062(7) 0.004(6) 0.016(6)
O104 0.054(5) 0.066(6) 0.070(6) -0.010(4) 0.017(4) 0.000(4)
F1 0.122(10) 0.061(6) 0.131(10) 0.003(5) 0.056(8) 0.023(6)
F2 0.088(8) 0.100(10) 0.094(7) 0.043(7) 0.037(6) 0.052(7)
F105 0.063(4) 0.079(5) 0.071(4) 0.015(4) 0.025(4) 0.036(4)
S52 0.0524(8) 0.0499(8) 0.0451(7) 0.0183(6) 0.0089(6) 0.0146(7)
F57 0.152(5) 0.176(6) 0.087(3) 0.073(4) 0.074(4) 0.107(5)
F58 0.114(4) 0.071(3) 0.108(4) 0.056(3) 0.008(3) 0.012(3)
F59 0.069(3) 0.223(7) 0.209(7) 0.163(6) 0.068(4) 0.064(4)
O53 0.107(4) 0.062(3) 0.055(3) 0.012(2) -0.001(3) -0.001(3)
O54 0.060(3) 0.081(3) 0.081(3) 0.030(3) 0.025(2) 0.035(3)
O55 0.057(3) 0.050(2) 0.068(3) 0.010(2) 0.012(2) 0.020(2)
C56 0.070(5) 0.100(6) 0.087(6) 0.052(5) 0.026(4) 0.033(5)
S60 0.0333(6) 0.0394(6) 0.0484(7) 0.0109(5) 0.0079(5) 0.0181(5)
F65 0.063(3) 0.119(4) 0.090(3) 0.017(3) 0.045(2) 0.027(3)
F66 0.117(4) 0.123(4) 0.051(2) 0.013(2) 0.018(2) 0.056(3)
F67 0.106(3) 0.079(3) 0.118(4) 0.005(3) 0.048(3) 0.057(3)
O61 0.0342(19) 0.054(2) 0.086(3) 0.000(2) 0.007(2) 0.0221(19)
O62 0.044(2) 0.068(3) 0.053(2) 0.0215(19) 0.0144(17) 0.031(2)
O63 0.078(3) 0.046(2) 0.072(3) 0.012(2) 0.008(2) 0.031(2)
C64 0.062(4) 0.071(4) 0.054(4) 0.012(3) 0.021(3) 0.033(3)
N106 0.066(4) 0.079(4) 0.064(3) 0.031(3) 0.028(3) 0.040(3)
C107 0.060(4) 0.068(4) 0.062(4) 0.026(3) 0.025(3) 0.036(3)
C108 0.078(6) 0.134(9) 0.126(8) 0.034(7) 0.018(6) 0.060(6)

loop_
_atom_type_symbol
_atom_type_description
_atom_type_scat_dispersion_real
_atom_type_scat_dispersion_imag
_atom_type_scat_source
C C 0.0181 0.0091 'International Tables Vol C Tables 4.2.6.8 and 6.1.1.4'
H H 0.0000 0.0000 'International Tables Vol C Tables 4.2.6.8 and 6.1.1.4'
F F 0.0727 0.0534 'International Tables Vol C Tables 4.2.6.8 and 6.1.1.4'
Ir Ir -4.7710 6.5667 'International Tables Vol C Tables 4.2.6.8 and 6.1.1.4'
N N 0.0311 0.0180 'International Tables Vol C Tables 4.2.6.8 and 6.1.1.4'
O O 0.0492 0.0322 'International Tables Vol C Tables 4.2.6.8 and 6.1.1.4'
Ru Ru 0.0552 3.2960 'International Tables Vol C Tables 4.2.6.8 and 6.1.1.4'
S S 0.3331 0.5567 'International Tables Vol C Tables 4.2.6.8 and 6.1.1.4'

loop_
_geom_angle_atom_site_label_1
_geom_angle_atom_site_label_2
_geom_angle_atom_site_label_3
_geom_angle
N13 Ir1 N16 91.73(14)
N13 Ir1 N23 86.14(14)
N13 Ir1 C0AA 156.99(17)
N13 Ir1 C1AA 120.29(18)
N13 Ir1 C2AA 135.53(16)
N13 Ir1 C4AA 92.43(18)
N13 Ir1 C6AA 99.87(17)
N16 Ir1 N23 76.84(14)
N16 Ir1 C0AA 110.35(16)
N16 Ir1 C1AA 147.74(17)
N16 Ir1 C2AA 96.65(15)
N16 Ir1 C4AA 155.71(18)
N16 Ir1 C6AA 116.97(17)
N23 Ir1 C0AA 104.67(16)
N23 Ir1 C1AA 99.81(17)
N23 Ir1 C2AA 138.29(15)
N23 Ir1 C4AA 127.32(18)
N23 Ir1 C6AA 164.46(17)
C0AA Ir1 C1AA 38.66(19)
C0AA Ir1 C2AA 38.48(18)
C1AA Ir1 C2AA 64.23(18)
C4AA Ir1 C0AA 64.79(19)
C4AA Ir1 C1AA 38.5(2)
C4AA Ir1 C2AA 64.26(18)
C4AA Ir1 C6AA 38.76(19)
C6AA Ir1 C0AA 64.89(18)
C6AA Ir1 C1AA 64.76(19)
C6AA Ir1 C2AA 38.35(18)
N27 Ru2 N20 79.21(15)
N27 Ru2 N28 96.17(16)
N27 Ru2 N39 173.35(15)
N27 Ru2 N40 95.90(16)
N27 Ru2 N51 90.90(16)
N28 Ru2 N20 86.74(15)
N39 Ru2 N20 95.16(15)
N39 Ru2 N28 79.87(17)
N39 Ru2 N51 93.73(17)
N40 Ru2 N20 175.09(16)
N40 Ru2 N28 93.39(18)
N40 Ru2 N39 89.69(16)
N40 Ru2 N51 78.6(2)
N51 Ru2 N20 101.76(18)
N51 Ru2 N28 169.86(17)
C14 N13 Ir1 167.3(4)
C17 N16 Ir1 128.2(3)
C21 N16 Ir1 113.7(3)
C21 N16 C17 118.0(4)
C19 N20 Ru2 131.6(3)
C21 N20 Ru2 112.3(3)
C21 N20 C19 115.8(4)
C22 N23 Ir1 113.5(3)
C22 N23 C24 117.3(4)
C24 N23 Ir1 129.2(3)
C22 N27 Ru2 113.3(3)
C22 N27 C26 115.6(4)
C26 N27 Ru2 131.1(3)
C29 N28 Ru2 126.7(4)
C29 N28 C33 119.5(4)
C33 N28 Ru2 113.8(3)
C34 N39 Ru2 115.2(3)
C38 N39 Ru2 126.0(3)
C38 N39 C34 118.8(4)
C41 N40 Ru2 125.7(4)
C41 N40 C45 117.6(5)
C45 N40 Ru2 116.7(4)
C46 N51 Ru2 114.7(4)
C50 N51 Ru2 126.8(4)
C50 N51 C46 118.4(5)
C1AA C0AA Ir1 70.7(3)
C1AA C0AA C3AA 126.9(5)
C2AA C0AA Ir1 71.4(2)
C2AA C0AA C1AA 107.5(4)
C2AA C0AA C3AA 125.3(5)
C3AA C0AA Ir1 128.3(3)
C0AA C1AA Ir1 70.7(2)
C0AA C1AA C9 124.8(5)
C4AA C1AA Ir1 70.4(3)
C4AA C1AA C0AA 108.1(4)
C4AA C1AA C9 126.9(5)
C9 C1AA Ir1 127.4(4)
C0AA C2AA Ir1 70.1(2)
C0AA C2AA C12 125.9(4)
C6AA C2AA Ir1 70.0(3)
C6AA C2AA C0AA 108.5(4)
C6AA C2AA C12 125.5(4)
C12 C2AA Ir1 127.9(3)
C0AA C3AA H3AA 109.5
C0AA C3AA H3AB 109.5
C0AA C3AA H3AC 109.5
H3AA C3AA H3AB 109.5
H3AA C3AA H3AC 109.5
H3AB C3AA H3AC 109.5
C1AA C4AA Ir1 71.0(3)
C1AA C4AA C6AA 108.2(4)
C1AA C4AA C10 126.7(5)
C6AA C4AA Ir1 70.7(3)
C6AA C4AA C10 125.0(5)
C10 C4AA Ir1 125.7(4)
C2AA C6AA Ir1 71.7(3)
C2AA C6AA C4AA 107.7(4)
C2AA C6AA C11 126.2(5)
C4AA C6AA Ir1 70.5(3)
C4AA C6AA C11 125.9(5)
C11 C6AA Ir1 127.4(4)
C1AA C9 H9A 109.5
C1AA C9 H9B 109.5
C1AA C9 H9C 109.5
H9A C9 H9B 109.5
H9A C9 H9C 109.5
H9B C9 H9C 109.5
C4AA C10 H10A 109.5
C4AA C10 H10B 109.5
C4AA C10 H10C 109.5
H10A C10 H10B 109.5
H10A C10 H10C 109.5
H10B C10 H10C 109.5
C6AA C11 H11A 109.5
C6AA C11 H11B 109.5
C6AA C11 H11C 109.5
H11A C11 H11B 109.5
H11A C11 H11C 109.5
H11B C11 H11C 109.5
C2AA C12 H12A 109.5
C2AA C12 H12B 109.5
C2AA C12 H12C 109.5
H12A C12 H12B 109.5
H12A C12 H12C 109.5
H12B C12 H12C 109.5
N13 C14 C15 177.2(6)
C14 C15 H15A 109.5
C14 C15 H15B 109.5
C14 C15 H15C 109.5
H15A C15 H15B 109.5
H15A C15 H15C 109.5
H15B C15 H15C 109.5
N16 C17 H17 120.2
N16 C17 C18 119.7(4)
C18 C17 H17 120.2
C17 C18 H18 120.4
C17 C18 C19 119.2(5)
C19 C18 H18 120.4
N20 C19 C18 120.9(4)
N20 C19 H19 119.6
C18 C19 H19 119.6
N16 C21 N20 126.3(4)
N16 C21 C22 117.1(4)
N20 C21 C22 116.4(4)
N23 C22 N27 126.6(4)
N23 C22 C21 116.7(4)
N27 C22 C21 116.4(4)
N23 C24 H24 119.9
N23 C24 C25 120.1(4)
C25 C24 H24 119.9
C24 C25 H25 120.5
C24 C25 C26 119.0(4)
C26 C25 H25 120.5
N27 C26 C25 121.0(4)
N27 C26 H26 119.5
C25 C26 H26 119.5
N28 C29 H29 118.8
N28 C29 C30 122.4(5)
C30 C29 H29 118.8
C29 C30 H30 120.2
C31 C30 C29 119.6(6)
C31 C30 H30 120.2
C30 C31 H31 120.6
C30 C31 C32 118.9(5)
C32 C31 H31 120.6
C31 C32 H32 120.0
C33 C32 C31 120.1(5)
C33 C32 H32 120.0
N28 C33 C32 119.5(5)
N28 C33 C34 115.9(4)
C32 C33 C34 124.5(5)
N39 C34 C33 115.2(4)
N39 C34 C35 120.9(5)
C35 C34 C33 123.8(5)
C34 C35 H35 120.2
C36 C35 C34 119.5(5)
C36 C35 H35 120.2
C35 C36 H36 120.0
C35 C36 C37 120.0(5)
C37 C36 H36 120.0
C36 C37 H37 120.9
C36 C37 C38 118.2(6)
C38 C37 H37 120.9
N39 C38 C37 122.5(5)
N39 C38 H38 118.8
C37 C38 H38 118.8
N40 C41 H41 118.5
N40 C41 C42 123.1(7)
C42 C41 H41 118.5
C41 C42 H42 121.4
C43 C42 C41 117.3(8)
C43 C42 H42 121.4
C42 C43 H43 119.9
C44 C43 C42 120.1(7)
C44 C43 H43 119.9
C43 C44 H44 119.9
C43 C44 C45 120.1(7)
C45 C44 H44 119.9
N40 C45 C44 121.7(7)
N40 C45 C46 113.9(5)
C44 C45 C46 124.4(6)
N51 C46 C45 115.3(5)
C47 C46 N51 120.7(8)
C47 C46 C45 124.0(7)
C46 C47 H47 120.3
C48 C47 C46 119.3(8)
C48 C47 H47 120.3
C47 C48 H48 120.4
C49 C48 C47 119.2(7)
C49 C48 H48 120.4
C48 C49 H49 120.5
C50 C49 C48 119.0(8)
C50 C49 H49 120.5
N51 C50 C49 123.3(7)
N51 C50 H50 118.4
C49 C50 H50 118.4
O70 S1 C69 101.9
O71 S1 C69 103.3
O71 S1 O70 112.7
O72 S1 C69 102.9
O72 S1 O70 117.1
O72 S1 O71 116.2
F73 C69 S1 112.2
F73 C69 F75 107.4
F74 C69 S1 110.5
F74 C69 F73 108.4
F74 C69 F75 107.9
F75 C69 S1 110.2
O77 S76 C80 102.4
O78 S76 C80 102.5
O78 S76 O77 115.5
O79 S76 C80 102.4
O79 S76 O77 115.5
O79 S76 O78 115.5
F81 C80 S76 111.8
F82 C80 S76 111.9
F82 C80 F81 106.9
F82 C80 F83 107.0
F83 C80 S76 111.9
F83 C80 F81 107.1
O97 S103 C96 102.4
O98 S103 C96 102.5
O98 S103 O97 115.4
O99 S103 C96 102.5
O99 S103 O97 115.5
O99 S103 O98 115.5
F100 C96 S103 111.9
F100 C96 F102 107.0
F101 C96 S103 111.9
F101 C96 F100 107.0
F101 C96 F102 106.9
F102 C96 S103 111.9
O97A S8AA C96A 102.4
O98A S8AA C96A 102.4
O98A S8AA O97A 115.5
O104 S8AA C96A 102.4
O104 S8AA O97A 115.5
O104 S8AA O98A 115.5
F1 C96A S8AA 111.8
F1 C96A F105 107.0
F2 C96A S8AA 111.9
F2 C96A F1 107.0
F2 C96A F105 107.0
F105 C96A S8AA 111.9
O53 S52 C56 102.3
O54 S52 O53 115.5
O54 S52 C56 102.4
O55 S52 O53 115.6
O55 S52 O54 115.6
O55 S52 C56 102.4
F57 C56 S52 111.9
F58 C56 S52 111.9
F58 C56 F57 106.9
F59 C56 S52 111.8
F59 C56 F57 107.0
F59 C56 F58 107.0
O61 S60 O62 115.6
O61 S60 O63 115.5
O61 S60 C64 102.5
O62 S60 O63 115.5
O62 S60 C64 102.4
O63 S60 C64 102.4
F65 C64 S60 111.9
F65 C64 F66 107.0
F65 C64 F67 106.9
F66 C64 S60 111.9
F66 C64 F67 106.9
F67 C64 S60 111.9
N106 C107 C108 175.6(8)
C107 C108 H10D 109.5
C107 C108 H10E 109.5
C107 C108 H10F 109.5
H10D C108 H10E 109.5
H10D C108 H10F 109.5
H10E C108 H10F 109.5

loop_
_geom_bond_atom_site_label_1
_geom_bond_atom_site_label_2
_geom_bond_distance
Ir1 N13 2.064(4)
Ir1 N16 2.133(3)
Ir1 N23 2.135(4)
Ir1 C0AA 2.164(4)
Ir1 C1AA 2.165(5)
Ir1 C2AA 2.182(4)
Ir1 C4AA 2.156(4)
Ir1 C6AA 2.160(5)
Ru2 N20 2.087(4)
Ru2 N27 2.059(4)
Ru2 N28 2.073(4)
Ru2 N39 2.062(4)
Ru2 N40 2.061(5)
Ru2 N51 2.063(4)
N13 C14 1.119(6)
N16 C17 1.344(6)
N16 C21 1.328(6)
N20 C19 1.357(6)
N20 C21 1.343(6)
N23 C22 1.333(6)
N23 C24 1.350(6)
N27 C22 1.343(6)
N27 C26 1.361(6)
N28 C29 1.322(7)
N28 C33 1.380(6)
N39 C34 1.363(6)
N39 C38 1.344(7)
N40 C41 1.339(8)
N40 C45 1.352(8)
N51 C46 1.381(8)
N51 C50 1.315(9)
C0AA C1AA 1.433(7)
C0AA C2AA 1.432(7)
C0AA C3AA 1.508(7)
C1AA C4AA 1.426(8)
C1AA C9 1.494(7)
C2AA C6AA 1.426(7)
C2AA C12 1.495(7)
C3AA H3AA 0.9800
C3AA H3AB 0.9800
C3AA H3AC 0.9800
C4AA C6AA 1.432(7)
C4AA C10 1.509(7)
C6AA C11 1.499(7)
C9 H9A 0.9800
C9 H9B 0.9800
C9 H9C 0.9800
C10 H10A 0.9800
C10 H10B 0.9800
C10 H10C 0.9800
C11 H11A 0.9800
C11 H11B 0.9800
C11 H11C 0.9800
C12 H12A 0.9800
C12 H12B 0.9800
C12 H12C 0.9800
C14 C15 1.458(7)
C15 H15A 0.9800
C15 H15B 0.9800
C15 H15C 0.9800
C17 H17 0.9500
C17 C18 1.384(7)
C18 H18 0.9500
C18 C19 1.385(7)
C19 H19 0.9500
C21 C22 1.447(6)
C24 H24 0.9500
C24 C25 1.382(7)
C25 H25 0.9500
C25 C26 1.387(7)
C26 H26 0.9500
C29 H29 0.9500
C29 C30 1.380(8)
C30 H30 0.9500
C30 C31 1.363(9)
C31 H31 0.9500
C31 C32 1.389(9)
C32 H32 0.9500
C32 C33 1.385(7)
C33 C34 1.470(8)
C34 C35 1.378(8)
C35 H35 0.9500
C35 C36 1.374(9)
C36 H36 0.9500
C36 C37 1.377(9)
C37 H37 0.9500
C37 C38 1.381(8)
C38 H38 0.9500
C41 H41 0.9500
C41 C42 1.402(9)
C42 H42 0.9500
C42 C43 1.387(12)
C43 H43 0.9500
C43 C44 1.338(12)
C44 H44 0.9500
C44 C45 1.389(9)
C45 C46 1.474(10)
C46 C47 1.380(10)
C47 H47 0.9500
C47 C48 1.380(14)
C48 H48 0.9500
C48 C49 1.372(13)
C49 H49 0.9500
C49 C50 1.371(9)
C50 H50 0.9500
S1 C69 1.8251
S1 O70 1.4607
S1 O71 1.4535
S1 O72 1.4184
C69 F73 1.3291
C69 F74 1.3241
C69 F75 1.3293
S76 C80 1.8507
S76 O77 1.4454
S76 O78 1.4454
S76 O79 1.4447
C80 F81 1.3397
C80 F82 1.3381
C80 F83 1.3382
S103 C96 1.8497
S103 O97 1.4468
S103 O98 1.4454
S103 O99 1.4444
C96 F100 1.3386
C96 F101 1.3381
C96 F102 1.3387
S8AA C96A 1.8514
S8AA O97A 1.4458
S8AA O98A 1.4455
S8AA O104 1.4443
C96A F1 1.3381
C96A F2 1.3377
C96A F105 1.3396
S52 O53 1.4450
S52 O54 1.4446
S52 O55 1.4434
S52 C56 1.8512
F57 C56 1.3386
F58 C56 1.3380
F59 C56 1.3375
S60 O61 1.4452
S60 O62 1.4455
S60 O63 1.4457
S60 C64 1.8494
F65 C64 1.3383
F66 C64 1.3391
F67 C64 1.3400
N106 C107 1.126(8)
C107 C108 1.450(11)
C108 H10D 0.9800
C108 H10E 0.9800
C108 H10F 0.9800

loop_
_geom_torsion_atom_site_label_1
_geom_torsion_atom_site_label_2
_geom_torsion_atom_site_label_3
_geom_torsion_atom_site_label_4
_geom_torsion
Ir1 N16 C17 C18 -176.0(3)
Ir1 N16 C21 N20 175.0(3)
Ir1 N16 C21 C22 -9.8(5)
Ir1 N23 C22 N27 -173.1(3)
Ir1 N23 C22 C21 11.9(5)
Ir1 N23 C24 C25 177.6(3)
Ir1 C0AA C1AA C4AA 60.7(3)
Ir1 C0AA C1AA C9 -122.7(5)
Ir1 C0AA C2AA C6AA -59.7(3)
Ir1 C0AA C2AA C12 123.0(5)
Ir1 C1AA C4AA C6AA 61.3(3)
Ir1 C1AA C4AA C10 -120.9(5)
Ir1 C2AA C6AA C4AA -61.7(3)
Ir1 C2AA C6AA C11 123.4(5)
Ir1 C4AA C6AA C2AA 62.4(3)
Ir1 C4AA C6AA C11 -122.7(5)
Ru2 N20 C19 C18 173.8(3)
Ru2 N20 C21 N16 -172.9(3)
Ru2 N20 C21 C22 11.8(4)
Ru2 N27 C22 N23 174.8(3)
Ru2 N27 C22 C21 -10.1(5)
Ru2 N27 C26 C25 179.8(3)
Ru2 N28 C29 C30 -177.0(4)
Ru2 N28 C33 C32 177.8(4)
Ru2 N28 C33 C34 0.9(5)
Ru2 N39 C34 C33 -1.8(5)
Ru2 N39 C34 C35 179.6(4)
Ru2 N39 C38 C37 -179.3(4)
Ru2 N40 C41 C42 174.3(4)
Ru2 N40 C45 C44 -174.3(4)
Ru2 N40 C45 C46 7.7(6)
Ru2 N51 C46 C45 -5.3(6)
Ru2 N51 C46 C47 175.6(5)
Ru2 N51 C50 C49 -175.1(6)
N16 C17 C18 C19 1.0(7)
N16 C21 C22 N23 -1.5(6)
N16 C21 C22 N27 -177.0(4)
N20 C21 C22 N23 174.2(4)
N20 C21 C22 N27 -1.3(6)
N23 C24 C25 C26 -3.8(7)
N28 C29 C30 C31 -1.6(9)
N28 C33 C34 N39 0.6(6)
N28 C33 C34 C35 179.1(5)
N39 C34 C35 C36 0.2(8)
N40 C41 C42 C43 0.5(9)
N40 C45 C46 N51 -1.5(7)
N40 C45 C46 C47 177.6(6)
N51 C46 C47 C48 0.3(11)
C0AA C1AA C4AA Ir1 -60.9(3)
C0AA C1AA C4AA C6AA 0.4(5)
C0AA C1AA C4AA C10 178.2(5)
C0AA C2AA C6AA Ir1 59.7(3)
C0AA C2AA C6AA C4AA -1.9(5)
C0AA C2AA C6AA C11 -176.8(5)
C1AA C0AA C2AA Ir1 61.8(3)
C1AA C0AA C2AA C6AA 2.2(5)
C1AA C0AA C2AA C12 -175.2(4)
C1AA C4AA C6AA Ir1 -61.5(3)
C1AA C4AA C6AA C2AA 0.9(5)
C1AA C4AA C6AA C11 175.9(5)
C2AA C0AA C1AA Ir1 -62.3(3)
C2AA C0AA C1AA C4AA -1.6(5)
C2AA C0AA C1AA C9 175.0(5)
C3AA C0AA C1AA Ir1 124.0(5)
C3AA C0AA C1AA C4AA -175.3(4)
C3AA C0AA C1AA C9 1.3(8)
C3AA C0AA C2AA Ir1 -124.3(4)
C3AA C0AA C2AA C6AA 176.0(4)
C3AA C0AA C2AA C12 -1.3(7)
C9 C1AA C4AA Ir1 122.6(5)
C9 C1AA C4AA C6AA -176.1(5)
C9 C1AA C4AA C10 1.7(8)
C10 C4AA C6AA Ir1 120.7(5)
C10 C4AA C6AA C2AA -176.9(5)
C10 C4AA C6AA C11 -2.0(8)
C12 C2AA C6AA Ir1 -122.9(5)
C12 C2AA C6AA C4AA 175.4(4)
C12 C2AA C6AA C11 0.5(8)
C17 N16 C21 N20 -2.4(6)
C17 N16 C21 C22 172.8(4)
C17 C18 C19 N20 -1.8(7)
C19 N20 C21 N16 1.6(6)
C19 N20 C21 C22 -173.6(4)
C21 N16 C17 C18 0.9(6)
C21 N20 C19 C18 0.5(6)
C22 N23 C24 C25 -0.9(6)
C22 N27 C26 C25 -0.3(6)
C24 N23 C22 N27 5.7(6)
C24 N23 C22 C21 -169.3(4)
C24 C25 C26 N27 4.5(7)
C26 N27 C22 N23 -5.1(6)
C26 N27 C22 C21 170.0(4)
C29 N28 C33 C32 -1.4(7)
C29 N28 C33 C34 -178.3(4)
C29 C30 C31 C32 0.3(9)
C30 C31 C32 C33 0.3(8)
C31 C32 C33 N28 0.2(8)
C31 C32 C33 C34 176.8(5)
C32 C33 C34 N39 -176.1(5)
C32 C33 C34 C35 2.4(8)
C33 N28 C29 C30 2.1(8)
C33 C34 C35 C36 -178.2(5)
C34 N39 C38 C37 0.4(7)
C34 C35 C36 C37 -0.5(9)
C35 C36 C37 C38 0.7(9)
C36 C37 C38 N39 -0.7(8)
C38 N39 C34 C33 178.4(4)
C38 N39 C34 C35 -0.2(7)
C41 N40 C45 C44 3.6(8)
C41 N40 C45 C46 -174.3(5)
C41 C42 C43 C44 2.4(9)
C42 C43 C44 C45 -2.3(9)
C43 C44 C45 N40 -0.8(9)
C43 C44 C45 C46 176.9(6)
C44 C45 C46 N51 -179.4(5)
C44 C45 C46 C47 -0.3(9)
C45 N40 C41 C42 -3.5(8)
C45 C46 C47 C48 -178.8(7)
C46 N51 C50 C49 2.8(10)
C46 C47 C48 C49 1.9(13)
C47 C48 C49 C50 -1.8(13)
C48 C49 C50 N51 -0.6(12)
C50 N51 C46 C45 176.6(5)
C50 N51 C46 C47 -2.6(9)
O70 S1 C69 F73 56.4
O70 S1 C69 F74 177.5
O70 S1 C69 F75 -63.3
O71 S1 C69 F73 -60.7
O71 S1 C69 F74 60.5
O71 S1 C69 F75 179.6
O72 S1 C69 F73 178.0
O72 S1 C69 F74 -60.8
O72 S1 C69 F75 58.4
O77 S76 C80 F81 -179.9
O77 S76 C80 F82 -60.0
O77 S76 C80 F83 60.0
O78 S76 C80 F81 60.1
O78 S76 C80 F82 180.0
O78 S76 C80 F83 -60.0
O79 S76 C80 F81 -59.9
O79 S76 C80 F82 60.0
O79 S76 C80 F83 180.0
O97 S103 C96 F100 180.0
O97 S103 C96 F101 -60.0
O97 S103 C96 F102 60.0
O98 S103 C96 F100 60.0
O98 S103 C96 F101 -179.9
O98 S103 C96 F102 -60.0
O99 S103 C96 F100 -60.0
O99 S103 C96 F101 60.0
O99 S103 C96 F102 180.0
O97A S8AA C96A F1 180.0
O97A S8AA C96A F2 -60.0
O97A S8AA C96A F105 60.0
O98A S8AA C96A F1 60.0
O98A S8AA C96A F2 180.0
O98A S8AA C96A F105 -60.0
O104 S8AA C96A F1 -60.0
O104 S8AA C96A F2 59.9
O104 S8AA C96A F105 180.0
O53 S52 C56 F57 180.0
O53 S52 C56 F58 -60.1
O53 S52 C56 F59 60.0
O54 S52 C56 F57 60.1
O54 S52 C56 F58 -180.0
O54 S52 C56 F59 -59.9
O55 S52 C56 F57 -60.0
O55 S52 C56 F58 60.0
O55 S52 C56 F59 180.0
O61 S60 C64 F65 -180.0
O61 S60 C64 F66 -59.9
O61 S60 C64 F67 60.1
O62 S60 C64 F65 60.0
O62 S60 C64 F66 -180.0
O62 S60 C64 F67 -60.0
O63 S60 C64 F65 -60.0
O63 S60 C64 F66 60.1
O63 S60 C64 F67 -180.0

loop_
_smtbx_masks_void_nr
_smtbx_masks_void_average_x
_smtbx_masks_void_average_y
_smtbx_masks_void_average_z
_smtbx_masks_void_volume
_smtbx_masks_void_count_electrons
1 0.000 0.500 1.000 484.4 150.0
